data_7233794
loop_
_publ_author_name
'Weizhao Cai'
'Jiangang He'
'Wei Li'
'Andrzej Katrusiak'

_publ_section_title
;
 Anomalous compression of a weakly CH...O bonded nonlinear optical
 molecular crystal
;
_journal_name_full 'Journal of Materials Chemistry C'
_journal_page_first 6471
_journal_page_last 6476
_journal_paper_doi 10.1039/C4TC00654B
_journal_volume 2
_journal_year 2014
_chemical_formula_moiety 'C6 H6 N2 O3'
_chemical_formula_sum 'C6 H6 N2 O3'
_chemical_formula_weight 154.13
_chemical_name_common 3-methyl-4-nitropyridineN-oxide
_space_group_IT_number 19
_space_group_name_Hall 'P 2ac 2ab'
_space_group_name_H-M_alt 'P 21 21 21'
_symmetry_cell_setting orthorhombic
_symmetry_space_group_name_Hall 'P 2ac 2ab'
_symmetry_space_group_name_H-M 'P 21 21 21'
_atom_sites_solution_hydrogens geom
_atom_sites_solution_primary direct
_atom_sites_solution_secondary difmap
_cell_angle_alpha 90.00
_cell_angle_beta 90.00
_cell_angle_gamma 90.00
_cell_formula_units_Z 4
_cell_length_a 21.215(4)
_cell_length_b 6.128(5)
_cell_length_c 5.1180(11)
_cell_measurement_pressure 260000
_cell_measurement_temperature 296(2)
_cell_volume 665.4(6)
_computing_structure_refinement 'SHELXL-97 (Sheldrick, 1997)'
_computing_structure_solution 'SHELXS-97 (Sheldrick, 1990)'
_diffrn_ambient_temperature 296(2)
_diffrn_measured_fraction_theta_full 0.275
_diffrn_measured_fraction_theta_max 0.275
_diffrn_radiation_monochromator graphite
_diffrn_radiation_source 'fine-focus sealed tube'
_diffrn_radiation_type MoK\a
_diffrn_radiation_wavelength 0.71073
_diffrn_reflns_av_R_equivalents 0.0711
_diffrn_reflns_av_sigmaI/netI 0.0407
_diffrn_reflns_limit_h_max 27
_diffrn_reflns_limit_h_min -26
_diffrn_reflns_limit_k_max 1
_diffrn_reflns_limit_k_min -1
_diffrn_reflns_limit_l_max 6
_diffrn_reflns_limit_l_min -6
_diffrn_reflns_number 2497
_diffrn_reflns_theta_full 27.16
_diffrn_reflns_theta_max 27.16
_diffrn_reflns_theta_min 3.84
_exptl_absorpt_coefficient_mu 0.126
_exptl_absorpt_correction_T_max 0.9187
_exptl_absorpt_correction_T_min 0.5614
_exptl_absorpt_correction_type analytical
_exptl_absorpt_process_details
;
Katrusiak, A. (2003). REDSHABS - Program for correcting
reflections intensities for DAC absorption, gasket shadowing
and sample crystal absorption. Adam Mickiewicz University, Pozna\'n.
Katrusiak, A. (2004). Z. Kristallogr. 219, 461-467
;
_exptl_crystal_colour 'light yellow'
_exptl_crystal_density_diffrn 1.539
_exptl_crystal_density_method 'not measured'
_exptl_crystal_description block
_exptl_crystal_F_000 320
_exptl_crystal_size_max 0.37
_exptl_crystal_size_mid 0.28
_exptl_crystal_size_min 0.15
_refine_diff_density_max 0.070
_refine_diff_density_min -0.075
_refine_diff_density_rms 0.022
_refine_ls_abs_structure_details 'Flack H D (1983), Acta Cryst. A39, 876-881'
_refine_ls_abs_structure_Flack 3(7)
_refine_ls_extinction_coef 0.067(15)
_refine_ls_extinction_expression Fc^*^=kFc[1+0.001xFc^2^\l^3^/sin(2\q)]^-1/4^
_refine_ls_extinction_method SHELXL
_refine_ls_goodness_of_fit_ref 1.151
_refine_ls_hydrogen_treatment constr
_refine_ls_matrix_type full
_refine_ls_number_parameters 101
_refine_ls_number_reflns 351
_refine_ls_number_restraints 70
_refine_ls_restrained_S_all 1.084
_refine_ls_R_factor_all 0.0626
_refine_ls_R_factor_gt 0.0457
_refine_ls_shift/su_max 0.000
_refine_ls_shift/su_mean 0.000
_refine_ls_structure_factor_coef Fsqd
_refine_ls_weighting_details 'calc w=1/[\s^2^(Fo^2^)+(0.0569P)^2^+0.0905P] where P=(Fo^2^+2Fc^2^)/3'
_refine_ls_weighting_scheme calc
_refine_ls_wR_factor_gt 0.0969
_refine_ls_wR_factor_ref 0.1076
_reflns_number_gt 283
_reflns_number_total 351
_reflns_threshold_expression >2sigma(I)
_cod_data_source_file 1000007.cif
_cod_data_source_block PCOD1000007
_cod_depositor_comments
;
The following automatic conversions were performed:

data item '_symmetry_cell_setting' value 'Orthorhombic' was changed
to 'orthorhombic' in accordance with the built-in table derived from
the CIF Core dictionary named 'cif_core.dic' version 2.4.5 last
updated on 2014-11-21.

Automatic conversion script
Id: cif_fix_values 6909 2019-04-08 15:41:33Z antanas 
;
_cod_original_sg_symbol_Hall 'P 2ac 2ab '
_cod_original_sg_symbol_H-M ' P 21 21 21'
_cod_database_code 7233794

loop_
_symmetry_equiv_pos_as_xyz
'x, y, z'
'-x+1/2, -y, z+1/2'
'-x, y+1/2, -z+1/2'
'x+1/2, -y+1/2, -z'

loop_
_atom_site_label
_atom_site_type_symbol
_atom_site_fract_x
_atom_site_fract_y
_atom_site_fract_z
_atom_site_U_iso_or_equiv
_atom_site_adp_type
_atom_site_occupancy
_atom_site_symmetry_multiplicity
_atom_site_calc_flag
_atom_site_refinement_flags
_atom_site_disorder_assembly
_atom_site_disorder_group
N1 N 0.15393(18) 0.051(3) 0.5041(9) 0.049(4) Uani 1 1 d DU . .
C1 C 0.1788(2) 0.188(3) 0.3169(10) 0.043(4) Uani 1 1 d DU . .
H1 H 0.2165 0.1479 0.2382 0.052 Uiso 1 1 calc R . .
C2 C 0.15244(18) 0.375(3) 0.2416(8) 0.036(4) Uani 1 1 d DU . .
C3 C 0.09696(19) 0.434(2) 0.3672(8) 0.038(4) Uani 1 1 d DU . .
C4 C 0.07178(19) 0.307(3) 0.5643(9) 0.043(4) Uani 1 1 d DU . .
H2 H 0.0352 0.3518 0.6492 0.051 Uiso 1 1 calc R . .
C5 C 0.09986(19) 0.119(3) 0.6340(9) 0.045(4) Uani 1 1 d DU . .
H3 H 0.0832 0.0354 0.7687 0.054 Uiso 1 1 calc R . .
O1 O 0.18035(17) -0.132(2) 0.5674(8) 0.081(4) Uani 1 1 d U . .
C6 C 0.18661(17) 0.521(3) 0.0396(8) 0.052(4) Uani 1 1 d U . .
H4 H 0.2236 0.4467 -0.0228 0.078 Uiso 1 1 calc R . .
H5 H 0.1986 0.6558 0.1204 0.078 Uiso 1 1 calc R . .
H6 H 0.1589 0.5498 -0.1044 0.078 Uiso 1 1 calc R . .
N2 N 0.06255(16) 0.640(3) 0.3029(8) 0.053(4) Uani 1 1 d U . .
O2 O 0.07502(15) 0.728(3) 0.0999(7) 0.077(4) Uani 1 1 d U . .
O3 O 0.02213(14) 0.698(2) 0.4554(6) 0.066(4) Uani 1 1 d U . .

loop_
_atom_site_aniso_label
_atom_site_aniso_U_11
_atom_site_aniso_U_22
_atom_site_aniso_U_33
_atom_site_aniso_U_23
_atom_site_aniso_U_13
_atom_site_aniso_U_12
N1 0.046(2) 0.041(13) 0.058(3) 0.012(5) -0.011(2) -0.008(5)
C1 0.036(2) 0.038(13) 0.055(3) 0.010(7) 0.000(2) 0.002(5)
C2 0.035(2) 0.039(13) 0.035(2) 0.003(6) -0.0020(16) -0.007(5)
C3 0.0353(19) 0.036(13) 0.042(2) 0.013(5) -0.0042(17) 0.003(5)
C4 0.037(2) 0.038(13) 0.052(3) -0.004(7) -0.002(2) -0.001(6)
C5 0.041(2) 0.043(13) 0.052(3) -0.007(6) 0.0033(18) -0.009(5)
O1 0.068(2) 0.086(13) 0.090(3) 0.013(7) -0.008(2) 0.008(5)
C6 0.048(2) 0.051(13) 0.057(2) 0.002(7) 0.0010(17) -0.005(5)
N2 0.0398(18) 0.054(13) 0.064(2) 0.000(6) 0.000(2) 0.010(5)
O2 0.0754(19) 0.076(12) 0.080(2) 0.027(6) 0.0135(17) 0.017(4)
O3 0.0639(17) 0.056(12) 0.0787(19) 0.009(6) 0.0063(16) 0.023(4)

loop_
_atom_type_symbol
_atom_type_description
_atom_type_scat_dispersion_real
_atom_type_scat_dispersion_imag
_atom_type_scat_source
C C 0.0033 0.0016 'International Tables Vol C Tables 4.2.6.8 and 6.1.1.4'
H H 0.0000 0.0000 'International Tables Vol C Tables 4.2.6.8 and 6.1.1.4'
N N 0.0061 0.0033 'International Tables Vol C Tables 4.2.6.8 and 6.1.1.4'
O O 0.0106 0.0060 'International Tables Vol C Tables 4.2.6.8 and 6.1.1.4'

loop_
_geom_angle_atom_site_label_1
_geom_angle_atom_site_label_2
_geom_angle_atom_site_label_3
_geom_angle
_geom_angle_site_symmetry_1
_geom_angle_site_symmetry_3
O1 N1 C1 122.5(7) . .
O1 N1 C5 120.0(10) . .
C1 N1 C5 117.5(12) . .
C2 C1 N1 124.5(7) . .
C1 C2 C3 116.3(8) . .
C1 C2 C6 119.5(6) . .
C3 C2 C6 124.0(12) . .
C4 C3 C2 121.5(10) . .
C4 C3 N2 116.5(6) . .
C2 C3 N2 122.0(8) . .
C5 C4 C3 120.2(7) . .
C4 C5 N1 119.8(10) . .
O2 N2 O3 125.5(12) . .
O2 N2 C3 117.6(8) . .
O3 N2 C3 116.8(7) . .

loop_
_geom_bond_atom_site_label_1
_geom_bond_atom_site_label_2
_geom_bond_distance
_geom_bond_site_symmetry_2
N1 O1 1.295(19) .
N1 C1 1.382(17) .
N1 C5 1.391(9) .
C1 C2 1.331(19) .
C2 C3 1.388(8) .
C2 C6 1.545(16) .
C3 C4 1.380(9) .
C3 N2 1.497(19) .
C4 C5 1.34(2) .
N2 O2 1.200(10) .
N2 O3 1.213(6) .

loop_
_geom_torsion_atom_site_label_1
_geom_torsion_atom_site_label_2
_geom_torsion_atom_site_label_3
_geom_torsion_atom_site_label_4
_geom_torsion
_geom_torsion_site_symmetry_1
_geom_torsion_site_symmetry_2
_geom_torsion_site_symmetry_3
_geom_torsion_site_symmetry_4
O1 N1 C1 C2 178.3(9) . . . .
C5 N1 C1 C2 -4.3(13) . . . .
N1 C1 C2 C3 1.4(12) . . . .
N1 C1 C2 C6 177.1(7) . . . .
C1 C2 C3 C4 1.8(10) . . . .
C6 C2 C3 C4 -173.6(7) . . . .
C1 C2 C3 N2 179.7(9) . . . .
C6 C2 C3 N2 4.3(10) . . . .
C2 C3 C4 C5 -2.0(12) . . . .
N2 C3 C4 C5 -180.0(9) . . . .
C3 C4 C5 N1 -1.0(13) . . . .
O1 N1 C5 C4 -178.6(10) . . . .
C1 N1 C5 C4 4.0(12) . . . .
C4 C3 N2 O2 -164.5(8) . . . .
C2 C3 N2 O2 17.6(12) . . . .
C4 C3 N2 O3 12.1(10) . . . .
C2 C3 N2 O3 -165.9(7) . . . .
